data_4322415
loop_
_publ_author_name
'Laura Carbonaro'
'Mauro Isola'
'Piero La Pegna'
'Lucio Senatore'
'Fabio Marchetti'

_publ_section_title
;
 Spectrophotometric Study of the Equilibria between Nickel(II) Schiff-Base
 Complexes and Alkaline Earth or Nickel(II) Cations in Acetonitrile
 Solution
;
_journal_name_full 'Inorganic Chemistry'
_journal_page_first 5519
_journal_page_last 5525
_journal_paper_doi 10.1021/ic990189j
_journal_volume 38
_journal_year 1999
_chemical_formula_sum 'C36 H36 Ba Cl2 N4 Ni2 O13'
_chemical_formula_weight 1058.35
_chemical_name_systematic
;
di-[(N,N'-ethylenebis(salicylideneiminato)nickel(ii)]-tetrahydrofuran-barium
(ii)perchlorate
;
_space_group_IT_number 14
_symmetry_cell_setting monoclinic
_symmetry_space_group_name_Hall '-P 2ybc'
_symmetry_space_group_name_H-M 'P 1 21/c 1'
_atom_sites_solution_hydrogens geom
_atom_sites_solution_primary direct
_atom_sites_solution_secondary difmap
_audit_creation_method SHELXL-97
_cell_angle_alpha 90.00
_cell_angle_beta 116.94(3)
_cell_angle_gamma 90.00
_cell_formula_units_Z 4
_cell_length_a 10.995(2)
_cell_length_b 20.830(4)
_cell_length_c 19.567(4)
_cell_measurement_reflns_used 16
_cell_measurement_temperature 293(2)
_cell_measurement_theta_max 12.3
_cell_measurement_theta_min 10.8.
_cell_volume 3995.0(17)
_computing_cell_refinement 'Siemens XSCANS'
_computing_data_collection 'Siemens XSCANS'
_computing_data_reduction 'Siemens SHELXTL'
_computing_molecular_graphics 'Siemens SHELXTL'
_computing_publication_material 'Siemens SHELXTL'
_computing_structure_refinement 'SHELXL-97 (Sheldrick, 1997)'
_computing_structure_solution 'SHELXS-97 (Sheldrick, 1990)'
_diffrn_ambient_temperature 293(2)
_diffrn_measured_fraction_theta_full 0.932
_diffrn_measured_fraction_theta_max 0.932
_diffrn_measurement_device_type 'Siemens P4'
_diffrn_measurement_method \w/2\q
_diffrn_radiation_monochromator graphite
_diffrn_radiation_source 'fine-focus sealed tube'
_diffrn_radiation_type MoK\a
_diffrn_radiation_wavelength 0.71073
_diffrn_reflns_av_R_equivalents 0.0704
_diffrn_reflns_av_sigmaI/netI 0.1502
_diffrn_reflns_limit_h_max 11
_diffrn_reflns_limit_h_min -1
_diffrn_reflns_limit_k_max 21
_diffrn_reflns_limit_k_min -1
_diffrn_reflns_limit_l_max 19
_diffrn_reflns_limit_l_min -20
_diffrn_reflns_number 5839
_diffrn_reflns_theta_full 22.00
_diffrn_reflns_theta_max 22.00
_diffrn_reflns_theta_min 2.08
_diffrn_standards_interval_count 97
_diffrn_standards_number 3
_exptl_absorpt_coefficient_mu 2.111
_exptl_absorpt_correction_T_max 0.9909
_exptl_absorpt_correction_T_min 0.6777
_exptl_absorpt_correction_type empirical
_exptl_crystal_colour 'ruby red'
_exptl_crystal_density_diffrn 1.760
_exptl_crystal_density_method 'not measured'
_exptl_crystal_description prism
_exptl_crystal_F_000 2120
_exptl_crystal_size_max '0.24 mm'
_exptl_crystal_size_mid '0.20 mm'
_exptl_crystal_size_min '0.02 mm'
_refine_diff_density_max 0.929
_refine_diff_density_min -0.706
_refine_diff_density_rms 0.145
_refine_ls_extinction_method none
_refine_ls_goodness_of_fit_ref 1.010
_refine_ls_hydrogen_treatment mixed
_refine_ls_matrix_type full
_refine_ls_number_parameters 258
_refine_ls_number_reflns 4575
_refine_ls_number_restraints 0
_refine_ls_restrained_S_all 1.010
_refine_ls_R_factor_all 0.1627
_refine_ls_R_factor_gt 0.0766
_refine_ls_shift/su_max 0.009
_refine_ls_shift/su_mean 0.001
_refine_ls_structure_factor_coef Fsqd
_refine_ls_weighting_details 'calc w=1/[\s^2^(Fo^2^)+(0.0698P)^2^+20.9272P] where P=(Fo^2^+2Fc^2^)/3'
_refine_ls_weighting_scheme calc
_refine_ls_wR_factor_gt 0.1502
_refine_ls_wR_factor_ref 0.1896
_reflns_number_gt 2470
_reflns_number_total 4575
_reflns_threshold_expression >2sigma(I)
_cod_data_source_file ic990189j_1.cif
_cod_data_source_block bani
_cod_original_cell_volume 3995.0(14)
_cod_database_code 4322415

loop_
_symmetry_equiv_pos_as_xyz
'x, y, z'
'-x, y+1/2, -z+1/2'
'-x, -y, -z'
'x, -y-1/2, z-1/2'

loop_
_atom_site_label
_atom_site_type_symbol
_atom_site_fract_x
_atom_site_fract_y
_atom_site_fract_z
_atom_site_U_iso_or_equiv
_atom_site_adp_type
_atom_site_occupancy
_atom_site_symmetry_multiplicity
_atom_site_calc_flag
_atom_site_refinement_flags
_atom_site_disorder_assembly
_atom_site_disorder_group
Ba Ba 0.84702(11) 0.90095(5) 0.21861(5) 0.0384(3) Uani 1 1 d . . .
Ni1 Ni 0.5253(2) 0.93264(11) 0.05971(11) 0.0413(6) Uani 1 1 d . . .
O1A O 0.6431(10) 0.9869(5) 0.1374(5) 0.039(3) Uiso 1 1 d . . .
C1A C 0.6045(16) 1.0354(8) 0.1688(8) 0.038(4) Uiso 1 1 d . . .
C2A C 0.7057(17) 1.0787(8) 0.2161(8) 0.043(4) Uiso 1 1 d . . .
H2A H 0.7953 1.0735 0.2244 0.045 Uiso 1 1 calc R . .
C3A C 0.672(2) 1.1290(9) 0.2503(10) 0.060(5) Uiso 1 1 d . . .
H3A H 0.7402 1.1563 0.2833 0.053 Uiso 1 1 calc R . .
C4A C 0.5414(19) 1.1394(9) 0.2369(10) 0.058(5) Uiso 1 1 d . . .
H4A H 0.5204 1.1734 0.2606 0.072 Uiso 1 1 calc R . .
C5A C 0.441(2) 1.0994(9) 0.1880(9) 0.062(5) Uiso 1 1 d . . .
H5A H 0.3509 1.1069 0.1783 0.056 Uiso 1 1 calc R . .
C6A C 0.4702(17) 1.0467(8) 0.1519(8) 0.040(4) Uiso 1 1 d . . .
C7A C 0.3569(19) 1.0087(9) 0.0996(9) 0.054(5) Uiso 1 1 d . . .
H7A H 0.2702 1.0185 0.0937 0.059 Uiso 1 1 calc R . .
N1A N 0.3699(14) 0.9626(7) 0.0614(7) 0.048(4) Uiso 1 1 d . . .
C8A C 0.243(2) 0.9253(11) 0.0142(12) 0.088(7) Uiso 1 1 d . . .
H81A H 0.2254 0.8947 0.0461 0.081 Uiso 1 1 calc R . .
H82A H 0.1656 0.9539 -0.0093 0.081 Uiso 1 1 calc R . .
C9A C 0.2654(19) 0.8919(10) -0.0442(10) 0.069(6) Uiso 1 1 d . . .
H91A H 0.2309 0.9179 -0.0903 0.075 Uiso 1 1 calc R . .
H92A H 0.2152 0.8518 -0.0567 0.075 Uiso 1 1 calc R . .
N2A N 0.4118(14) 0.8786(7) -0.0182(7) 0.048(4) Uiso 1 1 d . . .
C10A C 0.4470(19) 0.8333(9) -0.0467(10) 0.054(5) Uiso 1 1 d . . .
H10A H 0.3777 0.8071 -0.0811 0.051 Uiso 1 1 calc R . .
C11A C 0.5821(19) 0.8174(9) -0.0320(10) 0.056(5) Uiso 1 1 d . . .
C12A C 0.607(2) 0.7653(10) -0.0717(11) 0.071(6) Uiso 1 1 d . . .
H12A H 0.5362 0.7379 -0.1015 0.067 Uiso 1 1 calc R . .
C13A C 0.731(2) 0.7553(10) -0.0670(11) 0.071(6) Uiso 1 1 d . . .
H13A H 0.7420 0.7236 -0.0972 0.061 Uiso 1 1 calc R . .
C14A C 0.840(2) 0.7905(10) -0.0191(11) 0.080(7) Uiso 1 1 d . . .
H14A H 0.9263 0.7814 -0.0147 0.091 Uiso 1 1 calc R . .
C15A C 0.823(2) 0.8416(10) 0.0247(11) 0.073(6) Uiso 1 1 d . . .
H15A H 0.8968 0.8670 0.0561 0.061 Uiso 1 1 calc R . .
C16A C 0.6949(18) 0.8528(9) 0.0196(9) 0.049(5) Uiso 1 1 d . . .
O2A O 0.6849(11) 0.8994(6) 0.0630(6) 0.048(3) Uiso 1 1 d . . .
Ni2 Ni 0.6620(2) 0.94519(12) 0.32963(11) 0.0451(6) Uani 1 1 d . . .
O1B O 0.8332(11) 0.9611(5) 0.3369(6) 0.046(3) Uiso 1 1 d . . .
C1B C 0.9227(17) 1.0044(8) 0.3803(9) 0.041(4) Uiso 1 1 d . . .
C2B C 1.0512(17) 1.0052(9) 0.3832(9) 0.048(5) Uiso 1 1 d . . .
H2B H 1.0720 0.9744 0.3556 0.049 Uiso 1 1 calc R . .
C3B C 1.151(2) 1.0505(10) 0.4259(10) 0.068(6) Uiso 1 1 d . . .
H3B H 1.2364 1.0496 0.4272 0.066 Uiso 1 1 calc R . .
C4B C 1.119(2) 1.0970(11) 0.4663(11) 0.081(6) Uiso 1 1 d . . .
H4B H 1.1821 1.1283 0.4943 0.083 Uiso 1 1 calc R . .
C5B C 0.9972(19) 1.0960(10) 0.4644(10) 0.064(5) Uiso 1 1 d . . .
H5B H 0.9780 1.1266 0.4928 0.068 Uiso 1 1 calc R . .
C6B C 0.8946(18) 1.0509(8) 0.4217(9) 0.046(5) Uiso 1 1 d . . .
C7B C 0.7686(19) 1.0546(10) 0.4215(10) 0.060(5) Uiso 1 1 d . . .
H7B H 0.7567 1.0890 0.4482 0.057 Uiso 1 1 calc R . .
N1B N 0.6642(17) 1.0159(8) 0.3885(8) 0.064(5) Uiso 1 1 d . . .
C8B C 0.534(2) 1.0261(10) 0.3910(11) 0.071(6) Uiso 1 1 d . . .
H81B H 0.4730 1.0512 0.3471 0.071 Uiso 1 1 calc R . .
H82B H 0.5493 1.0488 0.4374 0.071 Uiso 1 1 calc R . .
C9B C 0.477(2) 0.9625(9) 0.3894(10) 0.064(6) Uiso 1 1 d . . .
H91B H 0.3799 0.9654 0.3747 0.058 Uiso 1 1 calc R . .
H92B H 0.5223 0.9420 0.4393 0.058 Uiso 1 1 calc R . .
N2B N 0.5003(16) 0.9265(7) 0.3319(8) 0.059(4) Uiso 1 1 d . . .
C10B C 0.4082(19) 0.8863(9) 0.2904(9) 0.057(5) Uiso 1 1 d . . .
H10B H 0.3309 0.8828 0.2981 0.054 Uiso 1 1 calc R . .
C11B C 0.4163(16) 0.8460(8) 0.2323(8) 0.036(4) Uiso 1 1 d . . .
C12B C 0.3043(19) 0.8078(9) 0.1872(10) 0.062(6) Uiso 1 1 d . . .
H12B H 0.2277 0.8084 0.1957 0.057 Uiso 1 1 calc R . .
C13B C 0.3050(19) 0.7695(9) 0.1309(10) 0.056(5) Uiso 1 1 d . . .
H13B H 0.2293 0.7441 0.1020 0.059 Uiso 1 1 calc R . .
C14B C 0.4137(18) 0.7679(9) 0.1162(10) 0.053(5) Uiso 1 1 d . . .
H14B H 0.4126 0.7424 0.0769 0.053 Uiso 1 1 calc R . .
C15B C 0.5273(18) 0.8049(8) 0.1610(9) 0.045(5) Uiso 1 1 d . . .
H15B H 0.6019 0.8040 0.1506 0.046 Uiso 1 1 calc R . .
C16B C 0.5335(16) 0.8437(8) 0.2212(8) 0.036(4) Uiso 1 1 d . . .
O2B O 0.6453(12) 0.8784(5) 0.2624(6) 0.050(3) Uiso 1 1 d . . .
Cl1 Cl 1.0812(5) 0.9864(3) 0.1806(3) 0.0639(15) Uani 1 1 d . . .
O1C O 0.9723(13) 1.0126(6) 0.1954(7) 0.068(4) Uiso 1 1 d . . .
O2C O 1.0733(16) 0.9184(8) 0.1877(8) 0.094(5) Uiso 1 1 d . . .
O3C O 1.2098(16) 1.0094(8) 0.2354(8) 0.095(5) Uiso 1 1 d . . .
O4C O 1.0558(19) 1.0022(9) 0.1078(10) 0.124(6) Uiso 1 1 d . . .
Cl2 Cl 1.1845(6) 0.8220(3) 0.3950(3) 0.0674(15) Uani 1 1 d . . .
O5C O 1.071(2) 0.8541(10) 0.3474(10) 0.136(7) Uiso 1 1 d . . .
O6C O 1.2916(17) 0.8647(8) 0.4396(9) 0.103(5) Uiso 1 1 d . . .
O7C O 1.162(2) 0.7832(11) 0.4439(12) 0.161(8) Uiso 1 1 d . . .
O8C O 1.227(2) 0.7836(10) 0.3520(11) 0.133(7) Uiso 1 1 d . . .
O1T O 0.8507(14) 0.7689(6) 0.2156(7) 0.066(4) Uiso 1 1 d . . .
C1T C 0.910(3) 0.7299(12) 0.1815(13) 0.099(8) Uiso 1 1 d . . .
H1T H 0.9847 0.7522 0.1780 0.081 Uiso 1 1 calc R . .
H2T H 0.8435 0.7177 0.1302 0.081 Uiso 1 1 calc R . .
C2T C 0.962(3) 0.6719(16) 0.2317(17) 0.155(12) Uiso 1 1 d . . .
H2T H 0.9469 0.6334 0.2010 0.101 Uiso 1 1 calc R . .
H2T H 1.0588 0.6759 0.2656 0.101 Uiso 1 1 calc R . .
C3T C 0.885(4) 0.6693(17) 0.2750(18) 0.160(13) Uiso 1 1 d . . .
H3T H 0.9442 0.6560 0.3273 0.132 Uiso 1 1 calc R . .
H3T H 0.8117 0.6385 0.2522 0.132 Uiso 1 1 calc R . .
C4T C 0.830(3) 0.7343(13) 0.2744(14) 0.110(9) Uiso 1 1 d . . .
H4T H 0.7334 0.7321 0.2614 0.124 Uiso 1 1 calc R . .
H4T H 0.8782 0.7549 0.3240 0.124 Uiso 1 1 calc R . .

loop_
_atom_site_aniso_label
_atom_site_aniso_U_11
_atom_site_aniso_U_22
_atom_site_aniso_U_33
_atom_site_aniso_U_23
_atom_site_aniso_U_13
_atom_site_aniso_U_12
Ba 0.0373(6) 0.0390(6) 0.0365(5) 0.0020(5) 0.0148(4) 0.0065(6)
Ni1 0.0404(13) 0.0433(14) 0.0329(12) 0.0033(10) 0.0104(10) -0.0004(12)
Ni2 0.0466(14) 0.0534(16) 0.0380(12) 0.0020(11) 0.0216(11) 0.0067(12)
Cl1 0.038(3) 0.080(4) 0.071(3) 0.014(3) 0.022(3) 0.006(3)
Cl2 0.078(4) 0.064(4) 0.049(3) 0.007(3) 0.019(3) 0.017(3)

loop_
_atom_type_symbol
_atom_type_description
_atom_type_scat_dispersion_real
_atom_type_scat_dispersion_imag
_atom_type_scat_source
C C 0.0033 0.0016 'International Tables Vol C Tables 4.2.6.8 and 6.1.1.4'
H H 0.0000 0.0000 'International Tables Vol C Tables 4.2.6.8 and 6.1.1.4'
N N 0.0061 0.0033 'International Tables Vol C Tables 4.2.6.8 and 6.1.1.4'
O O 0.0106 0.0060 'International Tables Vol C Tables 4.2.6.8 and 6.1.1.4'
Cl Cl 0.1484 0.1585 'International Tables Vol C Tables 4.2.6.8 and 6.1.1.4'
Ni Ni 0.3393 1.1124 'International Tables Vol C Tables 4.2.6.8 and 6.1.1.4'
Ba Ba -0.3244 2.2819 'International Tables Vol C Tables 4.2.6.8 and 6.1.1.4'

loop_
_geom_angle_atom_site_label_1
_geom_angle_atom_site_label_2
_geom_angle_atom_site_label_3
_geom_angle
_geom_angle_site_symmetry_1
_geom_angle_site_symmetry_3
_geom_angle_publ_flag
O1B Ba O2A 134.2(3) . . ?
O1B Ba O1A 81.1(3) . . ?
O2A Ba O1A 54.2(3) . . ?
O1B Ba O1T 119.4(4) . . ?
O2A Ba O1T 88.4(4) . . ?
O1A Ba O1T 131.0(3) . . ?
O1B Ba O2B 56.4(3) . . ?
O2A Ba O2B 97.6(3) . . ?
O1A Ba O2B 74.3(3) . . ?
O1T Ba O2B 81.8(4) . . ?
O1B Ba O5C 75.9(5) . . ?
O2A Ba O5C 149.8(5) . . ?
O1A Ba O5C 155.4(5) . . ?
O1T Ba O5C 69.7(5) . . ?
O2B Ba O5C 99.6(5) . . ?
O1B Ba O2C 121.3(4) . . ?
O2A Ba O2C 87.5(4) . . ?
O1A Ba O2C 111.0(4) . . ?
O1T Ba O2C 95.8(4) . . ?
O2B Ba O2C 174.2(4) . . ?
O5C Ba O2C 74.7(5) . . ?
O1B Ba O1C 88.7(4) . . ?
O2A Ba O1C 87.2(3) . . ?
O1A Ba O1C 72.7(3) . . ?
O1T Ba O1C 143.2(4) . . ?
O2B Ba O1C 134.9(4) . . ?
O5C Ba O1C 97.9(5) . . ?
O2C Ba O1C 47.6(4) . . ?
O1B Ba Cl1 106.3(3) . . ?
O2A Ba Cl1 86.6(2) . . ?
O1A Ba Cl1 91.8(2) . . ?
O1T Ba Cl1 119.2(3) . . ?
O2B Ba Cl1 158.8(2) . . ?
O5C Ba Cl1 86.3(4) . . ?
O2C Ba Cl1 23.5(3) . . ?
O1C Ba Cl1 24.1(3) . . ?
O1B Ba Ni1 104.1(2) . . ?
O2A Ba Ni1 31.1(2) . . ?
O1A Ba Ni1 31.2(2) . . ?
O1T Ba Ni1 100.7(3) . . ?
O2B Ba Ni1 71.4(2) . . ?
O5C Ba Ni1 168.1(4) . . ?
O2C Ba Ni1 114.2(3) . . ?
O1C Ba Ni1 94.0(3) . . ?
Cl1 Ba Ni1 104.92(9) . . ?
O1B Ba Ni2 28.5(2) . . ?
O2A Ba Ni2 113.6(2) . . ?
O1A Ba Ni2 69.8(2) . . ?
O1T Ba Ni2 106.2(3) . . ?
O2B Ba Ni2 29.2(2) . . ?
O5C Ba Ni2 93.0(4) . . ?
O2C Ba Ni2 149.4(3) . . ?
O1C Ba Ni2 109.0(3) . . ?
Cl1 Ba Ni2 130.91(11) . . ?
Ni1 Ba Ni2 82.74(6) . . ?
N1A Ni1 N2A 86.3(6) . . ?
N1A Ni1 O2A 176.7(5) . . ?
N2A Ni1 O2A 94.3(6) . . ?
N1A Ni1 O1A 95.0(5) . . ?
N2A Ni1 O1A 178.6(6) . . ?
O2A Ni1 O1A 84.4(5) . . ?
N1A Ni1 Ba 127.8(4) . . ?
N2A Ni1 Ba 129.8(4) . . ?
O2A Ni1 Ba 49.6(3) . . ?
O1A Ni1 Ba 49.6(3) . . ?
C1A O1A Ni1 125.5(10) . . ?
C1A O1A Ba 124.7(8) . . ?
Ni1 O1A Ba 99.2(4) . . ?
O1A C1A C6A 122.8(15) . . ?
O1A C1A C2A 117.6(15) . . ?
C6A C1A C2A 119.4(16) . . ?
C3A C2A C1A 120.0(17) . . ?
C4A C3A C2A 121.4(19) . . ?
C3A C4A C5A 119(2) . . ?
C4A C5A C6A 121.5(19) . . ?
C1A C6A C5A 118.3(16) . . ?
C1A C6A C7A 124.4(16) . . ?
C5A C6A C7A 117.3(16) . . ?
N1A C7A C6A 123.0(18) . . ?
C7A N1A C8A 115.9(17) . . ?
C7A N1A Ni1 128.6(13) . . ?
C8A N1A Ni1 115.4(12) . . ?
C9A C8A N1A 107.0(18) . . ?
C8A C9A N2A 111.4(16) . . ?
C10A N2A C9A 120.0(16) . . ?
C10A N2A Ni1 126.9(14) . . ?
C9A N2A Ni1 113.1(12) . . ?
N2A C10A C11A 126.5(19) . . ?
C16A C11A C10A 121.9(18) . . ?
C16A C11A C12A 117.5(18) . . ?
C10A C11A C12A 120.6(18) . . ?
C13A C12A C11A 121(2) . . ?
C12A C13A C14A 121(2) . . ?
C13A C14A C15A 120(2) . . ?
C16A C15A C14A 119(2) . . ?
O2A C16A C15A 117.0(17) . . ?
O2A C16A C11A 122.9(17) . . ?
C15A C16A C11A 120.1(18) . . ?
C16A O2A Ni1 126.9(11) . . ?
C16A O2A Ba 121.2(10) . . ?
Ni1 O2A Ba 99.3(4) . . ?
N2B Ni2 O1B 174.5(6) . . ?
N2B Ni2 N1B 83.9(7) . . ?
O1B Ni2 N1B 94.8(6) . . ?
N2B Ni2 O2B 94.1(6) . . ?
O1B Ni2 O2B 87.7(5) . . ?
N1B Ni2 O2B 174.2(6) . . ?
N2B Ni2 Ba 139.0(5) . . ?
O1B Ni2 Ba 44.0(3) . . ?
N1B Ni2 Ba 134.7(5) . . ?
O2B Ni2 Ba 46.0(4) . . ?
C1B O1B Ni2 127.3(11) . . ?
C1B O1B Ba 123.7(10) . . ?
Ni2 O1B Ba 107.5(5) . . ?
O1B C1B C6B 123.8(16) . . ?
O1B C1B C2B 118.8(16) . . ?
C6B C1B C2B 117.4(17) . . ?
C1B C2B C3B 122.5(18) . . ?
C4B C3B C2B 119(2) . . ?
C5B C4B C3B 119(2) . . ?
C4B C5B C6B 124(2) . . ?
C1B C6B C7B 121.7(18) . . ?
C1B C6B C5B 118.8(17) . . ?
C7B C6B C5B 119.5(18) . . ?
N1B C7B C6B 128(2) . . ?
C7B N1B C8B 123.0(18) . . ?
C7B N1B Ni2 123.7(15) . . ?
C8B N1B Ni2 113.3(13) . . ?
N1B C8B C9B 106.8(17) . . ?
C8B C9B N2B 104.6(16) . . ?
C10B N2B C9B 117.1(16) . . ?
C10B N2B Ni2 128.2(14) . . ?
C9B N2B Ni2 114.7(12) . . ?
N2B C10B C11B 124.4(18) . . ?
C12B C11B C16B 119.5(16) . . ?
C12B C11B C10B 118.5(16) . . ?
C16B C11B C10B 122.0(16) . . ?
C13B C12B C11B 121.2(19) . . ?
C14B C13B C12B 121.1(19) . . ?
C13B C14B C15B 118.8(18) . . ?
C14B C15B C16B 122.4(17) . . ?
O2B C16B C11B 123.1(15) . . ?
O2B C16B C15B 120.0(15) . . ?
C11B C16B C15B 116.8(15) . . ?
C16B O2B Ni2 126.8(11) . . ?
C16B O2B Ba 123.7(9) . . ?
Ni2 O2B Ba 104.8(5) . . ?
O4C Cl1 O3C 111.8(11) . . ?
O4C Cl1 O2C 110.3(11) . . ?
O3C Cl1 O2C 110.2(9) . . ?
O4C Cl1 O1C 108.7(10) . . ?
O3C Cl1 O1C 110.6(9) . . ?
O2C Cl1 O1C 105.1(9) . . ?
O4C Cl1 Ba 121.8(8) . . ?
O3C Cl1 Ba 126.4(7) . . ?
O2C Cl1 Ba 52.3(7) . . ?
O1C Cl1 Ba 52.8(5) . . ?
Cl1 O1C Ba 103.1(7) . . ?
Cl1 O2C Ba 104.2(8) . . ?
O5C Cl2 O7C 112.0(14) . . ?
O5C Cl2 O8C 109.2(12) . . ?
O7C Cl2 O8C 107.8(13) . . ?
O5C Cl2 O6C 111.3(12) . . ?
O7C Cl2 O6C 107.8(12) . . ?
O8C Cl2 O6C 108.6(12) . . ?
Cl2 O5C Ba 164.1(12) . . ?
C1T O1T C4T 111.6(17) . . ?
C1T O1T Ba 127.6(13) . . ?
C4T O1T Ba 117.8(13) . . ?
O1T C1T C2T 106(2) . . ?
C3T C2T C1T 105(3) . . ?
C2T C3T C4T 108(3) . . ?
O1T C4T C3T 104(2) . . ?

loop_
_geom_bond_atom_site_label_1
_geom_bond_atom_site_label_2
_geom_bond_distance
_geom_bond_site_symmetry_2
_geom_bond_publ_flag
Ba O1B 2.696(11) . ?
Ba O2A 2.745(10) . ?
Ba O1A 2.744(10) . ?
Ba O1T 2.752(13) . ?
Ba O2B 2.756(12) . ?
Ba O5C 2.78(2) . ?
Ba O2C 2.838(16) . ?
Ba O1C 2.842(13) . ?
Ba Cl1 3.476(5) . ?
Ba Ni1 3.557(3) . ?
Ba Ni2 3.703(3) . ?
Ni1 N1A 1.833(14) . ?
Ni1 N2A 1.850(13) . ?
Ni1 O2A 1.860(11) . ?
Ni1 O1A 1.866(10) . ?
O1A C1A 1.346(18) . ?
C1A C6A 1.38(2) . ?
C1A C2A 1.41(2) . ?
C2A C3A 1.38(2) . ?
C3A C4A 1.35(2) . ?
C4A C5A 1.37(2) . ?
C5A C6A 1.42(2) . ?
C6A C7A 1.44(2) . ?
C7A N1A 1.26(2) . ?
N1A C8A 1.49(2) . ?
C8A C9A 1.45(3) . ?
C9A N2A 1.48(2) . ?
N2A C10A 1.24(2) . ?
C10A C11A 1.42(2) . ?
C11A C16A 1.40(2) . ?
C11A C12A 1.43(2) . ?
C12A C13A 1.33(3) . ?
C13A C14A 1.36(3) . ?
C14A C15A 1.43(3) . ?
C15A C16A 1.39(2) . ?
C16A O2A 1.326(19) . ?
Ni2 N2B 1.840(16) . ?
Ni2 O1B 1.853(11) . ?
Ni2 N1B 1.863(16) . ?
Ni2 O2B 1.866(11) . ?
O1B C1B 1.320(18) . ?
C1B C6B 1.38(2) . ?
C1B C2B 1.39(2) . ?
C2B C3B 1.40(2) . ?
C3B C4B 1.39(3) . ?
C4B C5B 1.32(3) . ?
C5B C6B 1.41(2) . ?
C6B C7B 1.39(2) . ?
C7B N1B 1.31(2) . ?
N1B C8B 1.46(2) . ?
C8B C9B 1.46(2) . ?
C9B N2B 1.47(2) . ?
N2B C10B 1.28(2) . ?
C10B C11B 1.45(2) . ?
C11B C12B 1.39(2) . ?
C11B C16B 1.40(2) . ?
C12B C13B 1.36(2) . ?
C13B C14B 1.35(2) . ?
C14B C15B 1.39(2) . ?
C15B C16B 1.40(2) . ?
C16B O2B 1.335(17) . ?
Cl1 O4C 1.363(18) . ?
Cl1 O3C 1.416(16) . ?
Cl1 O2C 1.431(16) . ?
Cl1 O1C 1.458(14) . ?
Cl2 O5C 1.35(2) . ?
Cl2 O7C 1.36(2) . ?
Cl2 O8C 1.39(2) . ?
Cl2 O6C 1.418(17) . ?
O1T C1T 1.39(2) . ?
O1T C4T 1.46(3) . ?
C1T C2T 1.50(3) . ?
C2T C3T 1.44(4) . ?
C3T C4T 1.48(4) . ?
